data_4511565
loop_
_publ_author_name
'Naumov, Pan\<ce'
'Sakurai, Kenji'

_publ_section_title
;
 Reversible Thermal Gating of the Photochromic Properties of
 3-Methyl-2-(2&#x2018;,4&#x2018;-dinitrobenzyl)pyridine in a Single
 Crystal
;
_journal_issue 5
_journal_name_full 'Crystal Growth &amp; Design'
_journal_page_first 1699
_journal_paper_doi 10.1021/cg050328+
_journal_volume 5
_journal_year 2005
_chemical_formula_sum 'C12 H11 N3 O4'
_chemical_formula_weight 261.24
_chemical_name_systematic
; 
 3-methyl-2-(2',4'-dinitrobenzyl)pyridine
;
_space_group_IT_number 14
_symmetry_cell_setting monoclinic
_symmetry_space_group_name_Hall '-P 2ybc'
_symmetry_space_group_name_H-M 'P 1 21/c 1'
_atom_sites_solution_hydrogens geom
_atom_sites_solution_primary direct
_atom_sites_solution_secondary difmap
_audit_creation_method SHELXL-97
_cell_angle_alpha 90.00
_cell_angle_beta 105.885(2)
_cell_angle_gamma 90.00
_cell_formula_units_Z 4
_cell_length_a 11.5668(7)
_cell_length_b 15.3271(10)
_cell_length_c 7.6407(5)
_cell_measurement_temperature 328.9(2)
_cell_volume 1302.86(14)
_computing_cell_refinement 'SAINT (Siemens, 1996)'
_computing_data_collection 'SMART (Siemens, 1996)'
_computing_data_reduction 'SAINT (Siemens, 1996)'
_computing_molecular_graphics 'SIR-92 (Altomare et al., 1994)'
_computing_structure_refinement 'SHELXL-97 (Sheldrick, 1997)'
_computing_structure_solution 'SHELXS-97 (Sheldrick, 1990)'
_diffrn_ambient_temperature 329(2)
_diffrn_measured_fraction_theta_full 0.967
_diffrn_measured_fraction_theta_max 0.967
_diffrn_measurement_device_type 'Siemens SMART CCD'
_diffrn_measurement_method 'omega scans'
_diffrn_radiation_monochromator graphite
_diffrn_radiation_source 'fine-focus sealed tube'
_diffrn_radiation_type MoK\a
_diffrn_radiation_wavelength 0.71073
_diffrn_reflns_av_R_equivalents 0.0448
_diffrn_reflns_av_sigmaI/netI 0.0818
_diffrn_reflns_limit_h_max 17
_diffrn_reflns_limit_h_min -15
_diffrn_reflns_limit_k_max 22
_diffrn_reflns_limit_k_min -18
_diffrn_reflns_limit_l_max 11
_diffrn_reflns_limit_l_min -11
_diffrn_reflns_number 12541
_diffrn_reflns_theta_full 32.53
_diffrn_reflns_theta_max 32.53
_diffrn_reflns_theta_min 1.83
_exptl_absorpt_coefficient_mu 0.102
_exptl_absorpt_correction_type none
_exptl_crystal_colour colorlerss
_exptl_crystal_density_diffrn 1.332
_exptl_crystal_density_method 'not measured'
_exptl_crystal_description prism
_exptl_crystal_F_000 544
_exptl_crystal_size_max 0.36
_exptl_crystal_size_mid 0.24
_exptl_crystal_size_min 0.20
_refine_diff_density_max 0.271
_refine_diff_density_min -0.184
_refine_diff_density_rms 0.038
_refine_ls_extinction_coef 0.025(3)
_refine_ls_extinction_expression Fc^*^=kFc[1+0.001xFc^2^\l^3^/sin(2\q)]^-1/4^
_refine_ls_extinction_method SHELXL
_refine_ls_goodness_of_fit_ref 0.713
_refine_ls_hydrogen_treatment riding
_refine_ls_matrix_type full
_refine_ls_number_parameters 182
_refine_ls_number_reflns 4565
_refine_ls_number_restraints 0
_refine_ls_restrained_S_all 0.713
_refine_ls_R_factor_all 0.1537
_refine_ls_R_factor_gt 0.0463
_refine_ls_shift/su_max 0.000
_refine_ls_shift/su_mean 0.000
_refine_ls_structure_factor_coef Fsqd
_refine_ls_weighting_details 'calc w=1/[\s^2^(Fo^2^)+(0.0819P)^2^+0.0000P] where P=(Fo^2^+2Fc^2^)/3'
_refine_ls_weighting_scheme calc
_refine_ls_wR_factor_gt 0.1219
_refine_ls_wR_factor_ref 0.1447
_reflns_number_gt 1430
_reflns_number_total 4565
_reflns_threshold_expression >2sigma(I)
_cod_data_source_file cg050328%2Bsi20050712_102114.cif
_cod_data_source_block point4
_cod_depositor_comments
;
The following automatic conversions were performed:

'_symmetry_cell_setting' value 'Monoclinic' changed to 'monoclinic'
according to
/usr/data/users/saulius/automatic-downloads/retrospective/ACS/lib/dictionaries/cif_core.dic
dictionary named 'cif_core.dic' version 2.4.2 from 2011-04-26.

Automatic conversion script
Id: cif_fix_values 2281 2013-09-26 08:29:07Z andrius 
;
_cod_original_sg_symbol_H-M P21/c
_cod_database_code 4511565

loop_
_symmetry_equiv_pos_as_xyz
'x, y, z'
'-x, y+1/2, -z+1/2'
'-x, -y, -z'
'x, -y-1/2, z-1/2'

loop_
_atom_site_label
_atom_site_type_symbol
_atom_site_fract_x
_atom_site_fract_y
_atom_site_fract_z
_atom_site_U_iso_or_equiv
_atom_site_adp_type
_atom_site_occupancy
_atom_site_symmetry_multiplicity
_atom_site_calc_flag
_atom_site_refinement_flags
O16 O 0.60067(11) 1.15220(9) 0.86364(18) 0.0947(4) Uani 1 1 d .
O19 O 1.04432(15) 1.37526(10) 1.1411(2) 0.1198(6) Uani 1 1 d .
N1 N 0.76754(12) 1.03400(8) 0.67251(18) 0.0723(4) Uani 1 1 d .
C11 C 0.99339(14) 1.22976(10) 1.1432(2) 0.0630(4) Uani 1 1 d .
C8 C 0.83649(13) 1.09104(9) 1.03212(18) 0.0559(4) Uani 1 1 d .
N18 N 1.07399(17) 1.30397(13) 1.2070(3) 0.0920(5) Uani 1 1 d .
C10 C 0.88170(14) 1.24551(10) 1.0284(2) 0.0641(4) Uani 1 1 d .
H10 H 0.8583 1.3017 0.9877 0.077 Uiso 1 1 calc R
C12 C 1.03031(15) 1.14764(11) 1.2030(2) 0.0699(4) Uani 1 1 d .
H12 H 1.1066 1.1381 1.2806 0.084 Uiso 1 1 calc R
C6 C 0.71787(12) 0.98914(9) 0.7818(2) 0.0576(4) Uani 1 1 d .
C13 C 0.95213(14) 1.07967(10) 1.1456(2) 0.0658(4) Uani 1 1 d .
H13 H 0.9774 1.0236 1.1842 0.079 Uiso 1 1 calc R
C5 C 0.63839(13) 0.92065(11) 0.7226(2) 0.0685(4) Uani 1 1 d .
N15 N 0.68488(13) 1.19661(11) 0.8557(2) 0.0761(4) Uani 1 1 d .
O17 O 0.67747(13) 1.25830(12) 0.7551(2) 0.1322(7) Uani 1 1 d .
C7 C 0.75556(15) 1.01281(10) 0.9822(2) 0.0701(4) Uani 1 1 d .
H7A H 0.6837 1.0234 1.0210 0.084 Uiso 1 1 calc R
H7B H 0.7963 0.9630 1.0502 0.084 Uiso 1 1 calc R
C9 C 0.80544(13) 1.17604(9) 0.97535(19) 0.0557(4) Uani 1 1 d .
O20 O 1.16590(18) 1.29076(12) 1.3244(3) 0.1567(8) Uani 1 1 d .
C4 C 0.61064(16) 0.89992(12) 0.5406(3) 0.0836(5) Uani 1 1 d .
H4 H 0.5570 0.8548 0.4951 0.100 Uiso 1 1 calc R
C14 C 0.5842(2) 0.87111(15) 0.8521(3) 0.1170(8) Uani 1 1 d .
H14A H 0.5324 0.8260 0.7869 0.176 Uiso 1 1 calc R
H14B H 0.5385 0.9105 0.9049 0.176 Uiso 1 1 calc R
H14C H 0.6472 0.8454 0.9468 0.176 Uiso 1 1 calc R
C2 C 0.73867(19) 1.01102(12) 0.4974(2) 0.0907(6) Uani 1 1 d .
H2 H 0.7733 1.0417 0.4196 0.109 Uiso 1 1 calc R
C3 C 0.66119(19) 0.94501(13) 0.4268(3) 0.0922(6) Uani 1 1 d .
H3 H 0.6432 0.9311 0.3038 0.111 Uiso 1 1 calc R

loop_
_atom_site_aniso_label
_atom_site_aniso_U_11
_atom_site_aniso_U_22
_atom_site_aniso_U_33
_atom_site_aniso_U_23
_atom_site_aniso_U_13
_atom_site_aniso_U_12
O16 0.0592(7) 0.1179(11) 0.0993(10) -0.0071(8) 0.0088(7) -0.0053(7)
O19 0.1462(14) 0.0674(9) 0.1521(15) -0.0214(9) 0.0516(11) -0.0255(9)
N1 0.0895(9) 0.0688(9) 0.0605(8) -0.0040(6) 0.0239(7) -0.0163(7)
C11 0.0643(10) 0.0597(9) 0.0669(10) -0.0136(8) 0.0211(8) -0.0066(8)
C8 0.0602(9) 0.0604(9) 0.0463(8) 0.0014(6) 0.0133(7) -0.0026(7)
N18 0.0930(13) 0.0805(12) 0.1047(13) -0.0262(10) 0.0306(10) -0.0221(10)
C10 0.0732(11) 0.0527(9) 0.0716(10) 0.0027(7) 0.0288(9) 0.0089(8)
C12 0.0586(9) 0.0747(11) 0.0676(10) -0.0101(8) 0.0024(8) 0.0037(9)
C6 0.0525(8) 0.0583(9) 0.0589(9) 0.0030(7) 0.0102(7) -0.0010(7)
C13 0.0681(10) 0.0574(9) 0.0622(9) 0.0011(7) 0.0014(8) 0.0086(8)
C5 0.0528(9) 0.0745(10) 0.0699(11) 0.0040(8) 0.0029(7) -0.0114(8)
N15 0.0632(9) 0.0950(11) 0.0721(9) 0.0153(8) 0.0219(8) 0.0194(8)
O17 0.0908(10) 0.1640(15) 0.1406(14) 0.0882(12) 0.0298(9) 0.0434(9)
C7 0.0764(11) 0.0714(10) 0.0577(9) 0.0063(8) 0.0102(8) -0.0167(8)
C9 0.0509(8) 0.0643(10) 0.0530(8) 0.0052(7) 0.0160(7) 0.0081(7)
O20 0.1181(13) 0.1312(14) 0.1796(18) -0.0240(13) -0.0287(13) -0.0454(11)
C4 0.0770(11) 0.0807(12) 0.0796(12) -0.0090(10) -0.0014(10) -0.0185(9)
C14 0.1056(16) 0.1353(19) 0.1014(16) 0.0081(13) 0.0133(12) -0.0642(14)
C2 0.1238(16) 0.0893(13) 0.0652(12) -0.0081(10) 0.0364(11) -0.0206(12)
C3 0.1154(15) 0.0931(14) 0.0641(11) -0.0173(10) 0.0177(11) -0.0147(12)

loop_
_atom_type_symbol
_atom_type_description
_atom_type_scat_dispersion_real
_atom_type_scat_dispersion_imag
_atom_type_scat_source
C C 0.0033 0.0016 'International Tables Vol C Tables 4.2.6.8 and 6.1.1.4'
H H 0.0000 0.0000 'International Tables Vol C Tables 4.2.6.8 and 6.1.1.4'
N N 0.0061 0.0033 'International Tables Vol C Tables 4.2.6.8 and 6.1.1.4'
O O 0.0106 0.0060 'International Tables Vol C Tables 4.2.6.8 and 6.1.1.4'

loop_
_geom_angle_atom_site_label_1
_geom_angle_atom_site_label_2
_geom_angle_atom_site_label_3
_geom_angle
C6 N1 C2 117.46(14)
C12 C11 C10 122.00(14)
C12 C11 N18 119.41(17)
C10 C11 N18 118.57(16)
C9 C8 C13 115.75(13)
C9 C8 C7 125.36(13)
C13 C8 C7 118.90(13)
O20 N18 O19 123.50(18)
O20 N18 C11 117.9(2)
O19 N18 C11 118.61(19)
C11 C10 C9 118.04(13)
C11 C12 C13 118.34(15)
N1 C6 C5 123.30(14)
N1 C6 C7 117.18(13)
C5 C6 C7 119.46(13)
C12 C13 C8 122.79(14)
C4 C5 C6 117.06(15)
C4 C5 C14 121.42(16)
C6 C5 C14 121.52(15)
O16 N15 O17 123.92(16)
O16 N15 C9 119.21(14)
O17 N15 C9 116.87(16)
C8 C7 C6 115.67(12)
C10 C9 C8 123.06(13)
C10 C9 N15 116.05(14)
C8 C9 N15 120.87(14)
C3 C4 C5 120.39(16)
N1 C2 C3 123.39(17)
C4 C3 C2 118.39(17)

loop_
_geom_bond_atom_site_label_1
_geom_bond_atom_site_label_2
_geom_bond_distance
O16 N15 1.2035(18)
O19 N18 1.213(2)
N1 C6 1.3277(18)
N1 C2 1.335(2)
C11 C12 1.367(2)
C11 C10 1.370(2)
C11 N18 1.467(2)
C8 C9 1.3889(19)
C8 C13 1.392(2)
C8 C7 1.5046(19)
N18 O20 1.206(2)
C10 C9 1.371(2)
C12 C13 1.370(2)
C6 C5 1.387(2)
C6 C7 1.517(2)
C5 C4 1.376(2)
C5 C14 1.513(3)
N15 O17 1.2066(18)
N15 C9 1.477(2)
C4 C3 1.362(3)
C2 C3 1.361(2)
